data_2203258
loop_
_publ_author_name
'\'Ismail \,Celik'
'Osman \,Cakmak'
'Mehmet Akkurt'
'Cem C\"uneyt Ersanl\?i'
'Orhan B\"uy\"ukg\"ung\"or'

_publ_section_title
;
 2,3,-<i>exo,exo</i>-5,6-Tetrabromobicyclo[2.2.1]hept-2-ene
;
_journal_issue 3
_journal_name_full 'Acta Crystallographica Section E'
_journal_page_first o468
_journal_page_last o470
_journal_paper_doi 10.1107/S1600536804004131
_journal_volume 60
_journal_year 2004
_chemical_formula_moiety 'C7 H6 Br4'
_chemical_formula_sum 'C7 H6 Br4'
_chemical_formula_weight 409.72
_chemical_name_systematic
;
2,3,-exo,exo-5,6-tetrabromo-bicyclo[2.2.1]hept-2-ene
;
_space_group_IT_number 62
_symmetry_cell_setting orthorhombic
_symmetry_space_group_name_Hall '-P 2ac 2n'
_symmetry_space_group_name_H-M 'P n m a'
_atom_sites_solution_hydrogens geom
_atom_sites_solution_primary direct
_atom_sites_solution_secondary difmap
_cell_angle_alpha 90
_cell_angle_beta 90
_cell_angle_gamma 90
_cell_formula_units_Z 4
_cell_length_a 6.681(5)
_cell_length_b 12.040(5)
_cell_length_c 12.326(5)
_cell_measurement_reflns_used 1296
_cell_measurement_temperature 293
_cell_measurement_theta_max 29.47
_cell_measurement_theta_min 2.36
_cell_volume 991.5(9)
_computing_cell_refinement 'X-AREA (Stoe & Cie, 2002)'
_computing_data_collection 'X-AREA (Stoe & Cie, 2002)'
_computing_data_reduction 'X-RED32 (Stoe & Cie, 2002)'
_computing_molecular_graphics 'ORTEPIII (Farrugia, 1997)'
_computing_publication_material 'WinGX (Farrugia, 1999)'
_computing_structure_refinement 'SHELXL97 (Sheldrick, 1997)'
_computing_structure_solution 'SIR97 (Altomare et al. 1999)'
_diffrn_ambient_temperature 293
_diffrn_detector_area_resol_mean 6.67
_diffrn_measured_fraction_theta_full 0.924
_diffrn_measured_fraction_theta_max 0.924
_diffrn_measurement_device '2-circle goniometer'
_diffrn_measurement_device_type 'STOE IPDS2'
_diffrn_measurement_method \w
_diffrn_radiation_monochromator 'plane graphite'
_diffrn_radiation_type 'Mo K\a'
_diffrn_radiation_wavelength 0.71073
_diffrn_reflns_av_R_equivalents 0.153
_diffrn_reflns_av_sigmaI/netI 0.0829
_diffrn_reflns_limit_h_max 9
_diffrn_reflns_limit_h_min -9
_diffrn_reflns_limit_k_max 16
_diffrn_reflns_limit_k_min -16
_diffrn_reflns_limit_l_max 16
_diffrn_reflns_limit_l_min -16
_diffrn_reflns_number 16499
_diffrn_reflns_reduction_process ' ?'
_diffrn_reflns_theta_full 29.47
_diffrn_reflns_theta_max 29.47
_diffrn_reflns_theta_min 2.36
_diffrn_standards_decay_% 0
_diffrn_standards_number 0
_exptl_absorpt_coefficient_mu 16.171
_exptl_absorpt_correction_T_max 0.198
_exptl_absorpt_correction_T_min 0.057
_exptl_absorpt_correction_type refdelf
_exptl_absorpt_process_details
;
Cubic fit to sin(theta)/lambda - 24 parameters
(Parkin et al., 1995)
;
_exptl_crystal_colour colorless
_exptl_crystal_density_diffrn 2.745
_exptl_crystal_density_method 'Not Measured'
_exptl_crystal_description prism
_exptl_crystal_F_000 752
_exptl_crystal_size_max 0.30
_exptl_crystal_size_mid 0.13
_exptl_crystal_size_min 0.10
_refine_diff_density_max 0.826
_refine_diff_density_min -0.597
_refine_ls_extinction_coef 0.0015(3)
_refine_ls_extinction_expression FC^*^=KFC[1+0.001XFC^2^\L^3^/SIN(2\Q)]^-1/4^
_refine_ls_extinction_method SHELXL97
_refine_ls_goodness_of_fit_ref 1.005
_refine_ls_hydrogen_treatment noref
_refine_ls_matrix_type full
_refine_ls_number_parameters 53
_refine_ls_number_reflns 1330
_refine_ls_number_restraints 0
_refine_ls_restrained_S_all 1.005
_refine_ls_R_factor_all 0.0933
_refine_ls_R_factor_gt 0.0477
_refine_ls_shift/su_max 0.000
_refine_ls_shift/su_mean 0.000
_refine_ls_structure_factor_coef Fsqd
_refine_ls_weighting_details 'calc w = 1/[\s^2^(Fo^2^)+0.4407P] where P = (Fo^2^+2Fc^2^)/3'
_refine_ls_weighting_scheme calc
_refine_ls_wR_factor_gt 0.0802
_refine_ls_wR_factor_ref 0.0915
_reflns_number_gt 813
_reflns_number_total 1330
_reflns_threshold_expression I>2\s(I)
_cod_data_source_file ac6082.cif
_cod_data_source_block I
_cod_depositor_comments
;
The following automatic conversions were performed:
'_symmetry_cell_setting' value 'Orthorhombic' changed to 'orthorhombic'
according to '/home/saulius/struct/CIF-dictionaries/cif_core.dic'
dictionary named 'cif_core.dic' version 2.4.1 from 2010-06-29.

Automatic conversion script
Id: cif_fix_enum 1527 2010-12-29 10:47:43Z saulius 

The following automatic conversions were performed:

'_symmetry_cell_setting' value 'Orthorhombic' changed to
'orthorhombic' according to
/home/saulius/struct/CIF-dictionaries/cif_core.dic dictionary named
'cif_core.dic' version 2.4.1 from 2010-06-29.

Automatic conversion script
Id: cif_fix_values 1715 2011-07-08 13:25:40Z adriana 
;
_cod_database_code 2203258

loop_
_symmetry_equiv_pos_as_xyz
x,y,z
1/2-x,-y,1/2+z
1/2+x,1/2-y,1/2-z
-x,1/2+y,-z
-x,-y,-z
1/2+x,y,1/2-z
1/2-x,1/2+y,1/2+z
x,1/2-y,z

loop_
_atom_site_aniso_label
_atom_site_aniso_U_11
_atom_site_aniso_U_22
_atom_site_aniso_U_33
_atom_site_aniso_U_12
_atom_site_aniso_U_13
_atom_site_aniso_U_23
Br1 0.0594(4) 0.0383(3) 0.0629(4) -0.0051(3) 0.0161(3) 0.0005(3)
Br2 0.0622(4) 0.0719(5) 0.0545(4) 0.0198(4) 0.0121(3) -0.0052(3)
C1 0.040(3) 0.041(3) 0.034(3) -0.003(2) 0.003(2) -0.003(2)
C2 0.044(3) 0.042(3) 0.048(3) 0.005(3) -0.003(3) 0.002(3)
C3 0.044(3) 0.052(3) 0.039(3) 0.008(2) 0.003(3) -0.005(2)
C4 0.050(5) 0.055(5) 0.052(5) 0.0000 -0.007(4) 0.0000

loop_
_atom_site_label
_atom_site_fract_x
_atom_site_fract_y
_atom_site_fract_z
_atom_site_U_iso_or_equiv
_atom_site_thermal_displace_type
_atom_site_calc_flag
_atom_site_refinement_flags
_atom_site_occupancy
_atom_site_type_symbol
Br1 0.37445(11) 0.11473(5) 0.60301(5) 0.0535(2) Uani . . 1.000 Br
Br2 1.00100(11) 0.10403(6) 0.32581(5) 0.0629(3) Uani . . 1.000 Br
C1 0.5578(8) 0.1861(4) 0.5005(4) 0.0383(17) Uani . . 1.000 C
C2 0.7751(9) 0.1593(5) 0.5310(5) 0.0447(17) Uani . . 1.000 C
C3 0.8990(9) 0.1973(5) 0.4329(5) 0.0450(17) Uani . . 1.000 C
C4 0.8242(14) 0.25000 0.6135(7) 0.052(3) Uani . . 1.000 C
H1 0.53030 0.15900 0.42700 0.0460 Uiso calc R 1.000 H
H2 0.79960 0.08300 0.55530 0.0540 Uiso calc R 1.000 H
H4A 0.96330 0.25000 0.63620 0.0630 Uiso calc R 1.000 H
H4B 0.73590 0.25000 0.67600 0.0630 Uiso calc R 1.000 H

loop_
_atom_type_symbol
_atom_type_description
_atom_type_scat_dispersion_real
_atom_type_scat_dispersion_imag
_atom_type_scat_source
Br Br -0.2901 2.4595 'International Tables Vol C Tables 4.2.6.8 and 6.1.1.4'
H H 0.0000 0.0000 'International Tables Vol C Tables 4.2.6.8 and 6.1.1.4'
C C 0.0033 0.0016 'International Tables Vol C Tables 4.2.6.8 and 6.1.1.4'

loop_
_geom_angle_atom_site_label_1
_geom_angle_atom_site_label_2
_geom_angle_atom_site_label_3
_geom_angle_site_symmetry_1
_geom_angle_site_symmetry_3
_geom_angle
_geom_angle_publ_flag
Br1 C1 C2 . . 110.0(4) yes
Br1 C1 C1 . 8_555 116.0(3) yes
C1 C1 C2 8_555 . 102.1(4) yes
C1 C2 C3 . . 104.8(5) yes
C1 C2 C4 . . 102.5(5) yes
C3 C2 C4 . . 101.3(5) yes
Br2 C3 C2 . . 125.2(4) yes
Br2 C3 C3 . 8_555 127.1(5) yes
C2 C3 C3 . 8_555 107.3(5) no
C2 C4 C2 . 8_555 91.3(6) yes
Br1 C1 H1 . . 109.45 no
C2 C1 H1 . . 109.50 no
C1 C1 H1 8_555 . 109.44 no
C1 C2 H2 . . 115.48 no
C3 C2 H2 . . 115.47 no
C4 C2 H2 . . 115.51 no
C2 C4 H4A . . 113.42 no
C2 C4 H4B . . 113.45 no
H4A C4 H4B . . 110.69 no
C2 C4 H4A 8_555 . 113.42 no
C2 C4 H4B 8_555 . 113.45 no

loop_
_geom_bond_atom_site_label_1
_geom_bond_atom_site_label_2
_geom_bond_site_symmetry_2
_geom_bond_distance
_geom_bond_publ_flag
Br1 C1 . 1.958(5) yes
Br2 C3 . 1.862(6) yes
C1 C2 . 1.534(8) yes
C1 C1 8_555 1.539(7) yes
C2 C3 . 1.535(9) yes
C2 C4 . 1.528(9) yes
C3 C3 8_555 1.269(9) yes
C1 H1 . 0.9803 no
C2 H2 . 0.9800 no
C4 H4A . 0.9705 no
C4 H4B . 0.9703 no

loop_
_geom_contact_atom_site_label_1
_geom_contact_atom_site_label_2
_geom_contact_distance
_geom_contact_site_symmetry_2
_geom_contact_publ_flag
Br1 Br2 3.742(3) 5_656 no
Br1 Br1 3.257(3) 8_555 no
Br1 Br2 3.895(3) 2_655 no
Br2 Br1 3.742(3) 5_656 no
Br2 Br2 3.828(3) 6_555 no
Br2 Br2 3.515(3) 8_555 no
Br2 Br1 3.895(3) 2_654 no
Br2 Br2 3.828(3) 6_455 no
Br1 H4B 3.0485 . no
Br1 H4A 3.2195 1_455 no
Br1 H4A 3.2195 8_455 no
Br2 H2 2.9988 5_756 no
Br2 H1 3.1917 6_555 no
C3 H1 3.0111 8_555 no
H1 Br2 3.1917 6_455 no
H1 C3 3.0111 8_555 no
H2 Br2 2.9988 5_756 no
H4A Br1 3.2195 1_655 no
H4A Br1 3.2195 8_655 no
H4B Br1 3.0485 . no
H4B Br1 3.0485 8_555 no

loop_
_geom_torsion_atom_site_label_1
_geom_torsion_atom_site_label_2
_geom_torsion_atom_site_label_3
_geom_torsion_atom_site_label_4
_geom_torsion_site_symmetry_1
_geom_torsion_site_symmetry_3
_geom_torsion_site_symmetry_4
_geom_torsion
_geom_torsion_publ_flag
Br1 C1 C2 C3 . . . 168.1(4) yes
Br1 C1 C2 C4 . . . -86.6(5) yes
C1 C1 C2 C3 8_555 . . -68.2(5) no
C1 C1 C2 C4 8_555 . . 37.2(5) no
Br1 C1 C1 Br1 . 8_555 8_555 0.0(5) no
Br1 C1 C1 C2 . 8_555 8_555 119.6(4) yes
C2 C1 C1 Br1 . 8_555 8_555 -119.6(4) no
C2 C1 C1 C2 . 8_555 8_555 0.0(5) no
C1 C2 C3 Br2 . . . -101.2(5) yes
C1 C2 C3 C3 . . 8_555 71.9(6) no
C4 C2 C3 Br2 . . . 152.6(5) yes
C4 C2 C3 C3 . . 8_555 -34.3(7) no
C1 C2 C4 C2 . . 8_555 -57.7(6) no
C3 C2 C4 C2 . . 8_555 50.3(6) no
Br2 C3 C3 Br2 . 8_555 8_555 0.0(9) no
Br2 C3 C3 C2 . 8_555 8_555 172.9(4) yes
C2 C3 C3 Br2 . 8_555 8_555 -172.9(4) no
C2 C3 C3 C2 . 8_555 8_555 0.0(7) no
